data_7221189
loop_
_publ_author_name
'Yin, Xin'
'Wu, Jin-Ting'
'Jin, Xin'
'Xu, Cai-Xia'
'He, Piao'
'Li, Tong'
'Wang, Kun'
'Qin, Jian'
'Zhang, Jian-Guo'

_publ_section_title
;
 Nitrogen-rich salts of 1-aminotetrazol-5-one: oxygen-containing
 insensitive energetic materials with high thermal stability
;
_journal_issue 74
_journal_name_full 'RSC Adv.'
_journal_page_first 60005
_journal_paper_doi 10.1039/C5RA07649H
_journal_volume 5
_journal_year 2015
_chemical_formula_sum 'C2 H10 N10 O'
_chemical_formula_weight 190.20
_chemical_name_systematic
; 
 ? 
;
_space_group_IT_number 14
_symmetry_cell_setting monoclinic
_symmetry_space_group_name_Hall '-P 2yn'
_symmetry_space_group_name_H-M 'P 1 21/n 1'
_atom_sites_solution_hydrogens geom
_atom_sites_solution_primary direct
_atom_sites_solution_secondary difmap
_audit_creation_method SHELXL-97
_audit_update_record
;
2014-08-11 deposited with the CCDC.
2015-07-06 downloaded from the CCDC.
;
_cell_angle_alpha 90.00
_cell_angle_beta 105.964(2)
_cell_angle_gamma 90.00
_cell_formula_units_Z 4
_cell_length_a 7.0441(5)
_cell_length_b 12.0324(11)
_cell_length_c 10.1093(8)
_cell_measurement_reflns_used 83.387
_cell_measurement_temperature 298(2)
_cell_measurement_theta_max 23.301
_cell_volume 823.79(12)
_computing_cell_refinement 'Bruker SMART'
_computing_data_collection 'Bruker SMART'
_computing_data_reduction 'Bruker SHELXTL'
_computing_molecular_graphics 'Bruker SHELXTL'
_computing_publication_material 'Bruker SHELXTL'
_computing_structure_refinement 'SHELXL-97 (Sheldrick, 1997)'
_computing_structure_solution 'SHELXS-97 (Sheldrick, 1990)'
_diffrn_ambient_temperature 298(2)
_diffrn_measured_fraction_theta_full 0.998
_diffrn_measured_fraction_theta_max 0.998
_diffrn_measurement_device_type 'CCD area detector'
_diffrn_measurement_method 'phi and omega scans'
_diffrn_radiation_monochromator graphite
_diffrn_radiation_source 'fine-focus sealed tube'
_diffrn_radiation_type MoK\a
_diffrn_radiation_wavelength 0.71073
_diffrn_reflns_av_R_equivalents 0.0758
_diffrn_reflns_av_sigmaI/netI 0.0693
_diffrn_reflns_limit_h_max 8
_diffrn_reflns_limit_h_min -8
_diffrn_reflns_limit_k_max 14
_diffrn_reflns_limit_k_min -10
_diffrn_reflns_limit_l_max 10
_diffrn_reflns_limit_l_min -12
_diffrn_reflns_number 4077
_diffrn_reflns_theta_full 25.00
_diffrn_reflns_theta_max 25.00
_diffrn_reflns_theta_min 2.69
_exptl_absorpt_coefficient_mu 0.125
_exptl_absorpt_correction_T_max 0.9925
_exptl_absorpt_correction_T_min 0.9742
_exptl_absorpt_correction_type multi-scan
_exptl_absorpt_process_details sadabs
_exptl_crystal_colour white
_exptl_crystal_density_diffrn 1.534
_exptl_crystal_density_method 'not measured'
_exptl_crystal_description block
_exptl_crystal_F_000 400
_exptl_crystal_size_max 0.21
_exptl_crystal_size_mid 0.13
_exptl_crystal_size_min 0.06
_refine_diff_density_max 0.206
_refine_diff_density_min -0.230
_refine_diff_density_rms 0.058
_refine_ls_extinction_method none
_refine_ls_goodness_of_fit_ref 1.185
_refine_ls_hydrogen_treatment mixed
_refine_ls_matrix_type full
_refine_ls_number_parameters 118
_refine_ls_number_reflns 1452
_refine_ls_number_restraints 0
_refine_ls_restrained_S_all 1.185
_refine_ls_R_factor_all 0.0836
_refine_ls_R_factor_gt 0.0468
_refine_ls_shift/su_max 0.000
_refine_ls_shift/su_mean 0.000
_refine_ls_structure_factor_coef Fsqd
_refine_ls_weighting_details 'calc w=1/[\s^2^(Fo^2^)+(0.0155P)^2^+0.0000P] where P=(Fo^2^+2Fc^2^)/3'
_refine_ls_weighting_scheme calc
_refine_ls_wR_factor_gt 0.0848
_refine_ls_wR_factor_ref 0.0908
_reflns_number_gt 866
_reflns_number_total 1452
_reflns_threshold_expression >2sigma(I)
_cod_data_source_file c5ra07649h2.cif
_cod_data_source_block 140726b
_cod_depositor_comments
;
The following automatic conversions were performed:

'_symmetry_cell_setting' value 'Monoclinic' changed to 'monoclinic'
according to
/usr/data/users/saulius/crontab/automatic-downloads/rss-feeds/RSC/lib/dictionaries/cif_core.dic
dictionary named 'cif_core.dic' version 2.4.2 from 2011-04-26.

Automatic conversion script
Id: cif_fix_values 3271 2015-04-21 07:52:19Z andrius 
;
_cod_original_sg_symbol_H-M P2(1)/n
_cod_database_code 7221189

loop_
_symmetry_equiv_pos_as_xyz
'x, y, z'
'-x+1/2, y+1/2, -z+1/2'
'-x, -y, -z'
'x-1/2, -y-1/2, z-1/2'

loop_
_atom_site_label
_atom_site_type_symbol
_atom_site_fract_x
_atom_site_fract_y
_atom_site_fract_z
_atom_site_U_iso_or_equiv
_atom_site_adp_type
_atom_site_occupancy
_atom_site_symmetry_multiplicity
_atom_site_calc_flag
_atom_site_refinement_flags
N1 N 0.4008(3) 0.27227(16) 0.5936(2) 0.0383(5) Uani 1 1 d .
N2 N 0.4068(3) 0.38413(17) 0.5821(2) 0.0483(6) Uani 1 1 d .
N3 N 0.2308(3) 0.41322(17) 0.5116(2) 0.0540(7) Uani 1 1 d .
N4 N 0.1095(3) 0.32254(17) 0.4759(2) 0.0467(6) Uani 1 1 d .
N5 N 0.5691(3) 0.21366(16) 0.6645(2) 0.0482(6) Uani 1 1 d .
H5B H 0.5967 0.1629 0.6085 0.072 Uiso 1 1 d R
H5C H 0.5458 0.1800 0.7369 0.072 Uiso 1 1 d R
N6 N 0.2510(3) 0.39866(16) 0.9060(2) 0.0503(7) Uani 1 1 d .
H6A H 0.2113 0.4664 0.9035 0.060 Uiso 1 1 calc R
H6B H 0.3720 0.3825 0.9464 0.060 Uiso 1 1 calc R
N7 N -0.1272(3) 0.45305(17) 0.7801(2) 0.0615(8) Uani 1 1 d .
H7B H -0.2246 0.4568 0.8204 0.092 Uiso 1 1 d R
H7C H -0.1719 0.4743 0.6927 0.092 Uiso 1 1 d R
N8 N -0.0602(3) 0.34248(17) 0.7851(2) 0.0472(6) Uani 1 1 d .
H8 H -0.1403 0.2903 0.7476 0.057 Uiso 1 1 calc R
N9 N 0.1866(3) 0.21427(17) 0.8519(2) 0.0482(6) Uani 1 1 d .
H9 H 0.3081 0.1976 0.8897 0.058 Uiso 1 1 calc R
N10 N 0.0480(3) 0.13077(16) 0.7935(2) 0.0503(6) Uani 1 1 d .
H10B H 0.0519 0.0779 0.8559 0.075 Uiso 1 1 d R
H10C H 0.0783 0.1016 0.7210 0.075 Uiso 1 1 d R
O1 O 0.1690(2) 0.13119(14) 0.52029(19) 0.0491(5) Uani 1 1 d .
C1 C 0.2184(3) 0.2321(2) 0.5281(3) 0.0372(6) Uani 1 1 d .
C2 C 0.1259(3) 0.3192(2) 0.8475(3) 0.0367(6) Uani 1 1 d .

loop_
_atom_site_aniso_label
_atom_site_aniso_U_11
_atom_site_aniso_U_22
_atom_site_aniso_U_33
_atom_site_aniso_U_23
_atom_site_aniso_U_13
_atom_site_aniso_U_12
N1 0.0321(11) 0.0294(13) 0.0469(15) 0.0022(10) -0.0003(10) -0.0027(10)
N2 0.0456(13) 0.0334(15) 0.0585(17) -0.0006(11) 0.0018(12) -0.0035(11)
N3 0.0512(14) 0.0349(14) 0.0687(19) 0.0026(12) 0.0044(13) -0.0013(11)
N4 0.0403(12) 0.0343(13) 0.0588(17) 0.0019(12) 0.0023(11) -0.0004(11)
N5 0.0391(12) 0.0448(14) 0.0532(17) 0.0044(11) 0.0002(11) 0.0029(10)
N6 0.0358(11) 0.0353(14) 0.0696(18) -0.0021(11) -0.0030(11) 0.0031(10)
N7 0.0465(13) 0.0359(15) 0.088(2) 0.0101(12) -0.0048(13) 0.0058(11)
N8 0.0343(12) 0.0310(13) 0.0675(19) 0.0017(11) -0.0008(11) -0.0003(10)
N9 0.0363(12) 0.0360(14) 0.0641(18) -0.0018(11) 0.0002(11) 0.0028(11)
N10 0.0494(13) 0.0346(14) 0.0627(18) -0.0006(11) 0.0083(12) -0.0066(10)
O1 0.0386(10) 0.0322(11) 0.0674(15) 0.0008(9) -0.0008(9) -0.0063(8)
C1 0.0337(14) 0.0374(17) 0.0385(18) -0.0031(13) 0.0065(12) -0.0049(13)
C2 0.0338(14) 0.0352(17) 0.0390(18) 0.0047(12) 0.0064(12) 0.0014(13)

loop_
_atom_type_symbol
_atom_type_description
_atom_type_scat_dispersion_real
_atom_type_scat_dispersion_imag
_atom_type_scat_source
C C 0.0033 0.0016 'International Tables Vol C Tables 4.2.6.8 and 6.1.1.4'
H H 0.0000 0.0000 'International Tables Vol C Tables 4.2.6.8 and 6.1.1.4'
N N 0.0061 0.0033 'International Tables Vol C Tables 4.2.6.8 and 6.1.1.4'
O O 0.0106 0.0060 'International Tables Vol C Tables 4.2.6.8 and 6.1.1.4'

loop_
_geom_angle_atom_site_label_1
_geom_angle_atom_site_label_2
_geom_angle_atom_site_label_3
_geom_angle
N2 N1 C1 111.0(2)
N2 N1 N5 120.30(19)
C1 N1 N5 128.7(2)
N3 N2 N1 105.56(19)
N2 N3 N4 111.24(19)
C1 N4 N3 106.95(18)
N1 N5 H5B 108.8
N1 N5 H5C 109.2
H5B N5 H5C 109.5
C2 N6 H6A 120.0
C2 N6 H6B 120.0
H6A N6 H6B 120.0
N8 N7 H7B 108.9
N8 N7 H7C 109.3
H7B N7 H7C 109.5
C2 N8 N7 119.8(2)
C2 N8 H8 120.1
N7 N8 H8 120.1
C2 N9 N10 118.87(19)
C2 N9 H9 120.6
N10 N9 H9 120.6
N9 N10 H10B 109.2
N9 N10 H10C 109.3
H10B N10 H10C 109.5
O1 C1 N4 129.3(2)
O1 C1 N1 125.5(2)
N4 C1 N1 105.2(2)
N8 C2 N6 120.8(2)
N8 C2 N9 119.0(2)
N6 C2 N9 120.2(2)

loop_
_geom_bond_atom_site_label_1
_geom_bond_atom_site_label_2
_geom_bond_distance
N1 N2 1.353(2)
N1 C1 1.362(3)
N1 N5 1.397(2)
N2 N3 1.296(2)
N3 N4 1.372(2)
N4 C1 1.353(3)
N5 H5B 0.8900
N5 H5C 0.8900
N6 C2 1.324(3)
N6 H6A 0.8600
N6 H6B 0.8600
N7 N8 1.408(3)
N7 H7B 0.8900
N7 H7C 0.8900
N8 C2 1.319(3)
N8 H8 0.8600
N9 C2 1.330(3)
N9 N10 1.412(2)
N9 H9 0.8600
N10 H10B 0.8900
N10 H10C 0.8900
O1 C1 1.259(3)

loop_
_geom_torsion_atom_site_label_1
_geom_torsion_atom_site_label_2
_geom_torsion_atom_site_label_3
_geom_torsion_atom_site_label_4
_geom_torsion
C1 N1 N2 N3 0.5(3)
N5 N1 N2 N3 179.9(2)
N1 N2 N3 N4 -0.3(3)
N2 N3 N4 C1 0.1(3)
N3 N4 C1 O1 -179.6(3)
N3 N4 C1 N1 0.2(3)
N2 N1 C1 O1 179.4(2)
N5 N1 C1 O1 0.0(4)
N2 N1 C1 N4 -0.4(3)
N5 N1 C1 N4 -179.8(2)
N7 N8 C2 N6 0.1(4)
N7 N8 C2 N9 179.7(2)
N10 N9 C2 N8 -2.1(3)
N10 N9 C2 N6 177.5(2)
